data_4037237
loop_
_publ_author_name
'Goel, Atul'
'Kumar, Vijay'
'Hemberger, Yasmin'
'Singh, Fateh V.'
'Nag, Pankaj'
'Knauer, Michael'
'Kant, Ruchir'
'Raghunandan, Resmi'
'Maulik, Prakas Ranjan'
'Bringmann, Gerhard'

_publ_contact_author 'Dr. Atul Goel'
_publ_section_title
;
 Rotationally Hindered Biphenyls and Terphenyls: Synthesis, Molecular
 Dynamics, and Configurational Assignment.
;
_journal_issue 22
_journal_name_full 'The Journal of organic chemistry'
_journal_page_first 10721
_journal_page_last 10732
_journal_paper_doi 10.1021/acs.joc.6b01804
_journal_volume 81
_journal_year 2016
_chemical_formula_moiety 'C34 H29 N O3 S'
_chemical_formula_sum 'C34 H29 N O3 S'
_chemical_formula_weight 531.64
_chemical_melting_point 183
_chemical_name_common 3,4,5-triaryl-benzonitrile
_chemical_name_systematic
; 
 4-(2,4-Dimethoxyphen-1-yl)-5-(4-methoxyphen-1-yl)
-3-methylsulfanyl-6-(naphthalen-1-yl)benzo-2-carbonitrile
;
_space_group_IT_number 14
_space_group_name_Hall '-P 2ybc'
_space_group_name_H-M_alt 'P 1 21/c 1'
_symmetry_cell_setting monoclinic
_symmetry_space_group_name_Hall '-P 2ybc'
_symmetry_space_group_name_H-M 'P 1 21/c 1'
_atom_sites_solution_hydrogens geom
_atom_sites_solution_primary direct
_atom_sites_solution_secondary difmap
_audit_creation_method SHELXL-97
_cell_angle_alpha 90.00
_cell_angle_beta 117.382(11)
_cell_angle_gamma 90.00
_cell_formula_units_Z 4
_cell_length_a 8.8040(10)
_cell_length_b 21.251(4)
_cell_length_c 17.142(4)
_cell_measurement_reflns_used 40
_cell_measurement_temperature 293(2)
_cell_measurement_theta_max 12.1
_cell_measurement_theta_min 4.9
_cell_volume 2847.8(10)
_computing_cell_refinement 'XSCANS (Siemens, 1996)'
_computing_data_collection 'XSCANS (Siemens, 1996)'
_computing_data_reduction 'XSCANS (Siemens, 1996)'
_computing_molecular_graphics 'SHELXTL (Bruker, 1997)'
_computing_publication_material 'SHELXTL (Bruker, 1997)'
_computing_structure_refinement 'SHELXTL (Bruker, 1997)'
_computing_structure_solution 'SHELXTL (Bruker, 1997)'
_diffrn_ambient_temperature 293(2)
_diffrn_measured_fraction_theta_full 1.000
_diffrn_measured_fraction_theta_max 1.000
_diffrn_measurement_device_type 'Bruker P4 Diffractometer'
_diffrn_measurement_method \q-2\q
_diffrn_radiation_monochromator graphite
_diffrn_radiation_source 'fine-focus sealed tube'
_diffrn_radiation_type MoK\a
_diffrn_radiation_wavelength 0.71073
_diffrn_reflns_av_R_equivalents 0.0241
_diffrn_reflns_av_sigmaI/netI 0.0692
_diffrn_reflns_limit_h_max 10
_diffrn_reflns_limit_h_min -1
_diffrn_reflns_limit_k_max 25
_diffrn_reflns_limit_k_min -1
_diffrn_reflns_limit_l_max 18
_diffrn_reflns_limit_l_min -20
_diffrn_reflns_number 6434
_diffrn_reflns_theta_full 25.00
_diffrn_reflns_theta_max 25.00
_diffrn_reflns_theta_min 1.92
_diffrn_standards_decay_% 0
_diffrn_standards_interval_count 97
_diffrn_standards_interval_time 60
_diffrn_standards_number 3
_exptl_absorpt_coefficient_mu 0.149
_exptl_absorpt_correction_type none
_exptl_crystal_colour yellow
_exptl_crystal_density_diffrn 1.240
_exptl_crystal_density_method 'not measured'
_exptl_crystal_description 'Rectangular Block'
_exptl_crystal_F_000 1120
_exptl_crystal_size_max 0.28
_exptl_crystal_size_mid 0.20
_exptl_crystal_size_min 0.13
_refine_diff_density_max 0.252
_refine_diff_density_min -0.297
_refine_diff_density_rms 0.044
_refine_ls_extinction_method none
_refine_ls_goodness_of_fit_ref 1.051
_refine_ls_hydrogen_treatment mixed
_refine_ls_matrix_type full
_refine_ls_number_parameters 357
_refine_ls_number_reflns 5025
_refine_ls_number_restraints 4
_refine_ls_restrained_S_all 1.055
_refine_ls_R_factor_all 0.1438
_refine_ls_R_factor_gt 0.0679
_refine_ls_shift/su_max 0.000
_refine_ls_shift/su_mean 0.000
_refine_ls_structure_factor_coef Fsqd
_refine_ls_weighting_details 'calc w=1/[\s^2^(Fo^2^)+(0.0784P)^2^+0.7051P] where P=(Fo^2^+2Fc^2^)/3'
_refine_ls_weighting_scheme calc
_refine_ls_wR_factor_gt 0.1673
_refine_ls_wR_factor_ref 0.1997
_reflns_number_gt 2418
_reflns_number_total 5025
_reflns_threshold_expression >2sigma(I)
_cod_data_source_file jo6b01804_si_002.cif
_cod_data_source_block 9a
_cod_depositor_comments
;
The following automatic conversions were performed:

data item '_symmetry_cell_setting' value 'Monoclinic' was changed to
'monoclinic' in accordance with the
/home/saulius/struct/COD-crude-data/automatic-downloads/DataCite-retrospective/ACS/depositions/lib/dictionaries/cif_core.dic
dictionary named 'cif_core.dic' version 2.4.2 last updated on
2011-04-26.

Automatic conversion script
Id: cif_fix_values 6909 2019-04-08 15:41:33Z antanas 
;
_cod_original_cell_volume 2847.8(9)
_cod_original_sg_symbol_Hall '-p_2ybc '
_cod_original_sg_symbol_H-M p_1_21/c_1
_cod_database_code 4037237

loop_
_symmetry_equiv_pos_as_xyz
'x, y, z'
'-x, y+1/2, -z+1/2'
'-x, -y, -z'
'x, -y-1/2, z-1/2'

loop_
_atom_site_label
_atom_site_type_symbol
_atom_site_fract_x
_atom_site_fract_y
_atom_site_fract_z
_atom_site_U_iso_or_equiv
_atom_site_adp_type
_atom_site_occupancy
_atom_site_symmetry_multiplicity
_atom_site_calc_flag
_atom_site_refinement_flags
C4 C 0.0558(5) 0.32597(18) 0.6679(2) 0.0570(10) Uani 1 1 d .
C3 C 0.0419(5) 0.27174(19) 0.6181(2) 0.0552(10) Uani 1 1 d .
C2 C 0.1219(5) 0.21527(17) 0.6582(2) 0.0523(10) Uani 1 1 d .
C1 C 0.2178(4) 0.21397(17) 0.7500(2) 0.0524(10) Uani 1 1 d .
C6 C 0.2322(5) 0.26764(17) 0.8001(2) 0.0537(10) Uani 1 1 d .
C5 C 0.1513(5) 0.32384(17) 0.7587(2) 0.0633(11) Uani 1 1 d .
C13 C -0.0533(5) 0.2737(2) 0.5242(3) 0.0661(12) Uani 1 1 d .
C12 C 0.1071(6) 0.1579(2) 0.6035(3) 0.0787(13) Uani 1 1 d .
H8A H 0.0191 0.1645 0.5445 0.118 Uiso 1 1 calc R
H8B H 0.0786 0.1220 0.6283 0.118 Uiso 1 1 calc R
H8C H 0.2142 0.1505 0.6029 0.118 Uiso 1 1 calc R
C1' C 0.3100(5) 0.15472(17) 0.7937(2) 0.0518(10) Uani 1 1 d .
C6' C 0.4820(5) 0.14896(19) 0.8203(3) 0.0643(11) Uani 1 1 d .
H10 H 0.5406 0.1824 0.8115 0.077 Uiso 1 1 calc R
C5' C 0.5711(5) 0.0944(2) 0.8602(3) 0.0710(12) Uani 1 1 d .
H11 H 0.6880 0.0915 0.8785 0.085 Uiso 1 1 calc R
C4' C 0.4838(6) 0.0449(2) 0.8723(3) 0.0665(12) Uani 1 1 d .
C3' C 0.3111(6) 0.04992(19) 0.8464(3) 0.0675(12) Uani 1 1 d .
H13 H 0.2529 0.0163 0.8551 0.081 Uiso 1 1 calc R
C2' C 0.2244(5) 0.10430(18) 0.8078(2) 0.0556(10) Uani 1 1 d .
C10 C 0.7275(6) -0.0229(2) 0.9296(3) 0.0971(16) Uani 1 1 d .
H15A H 0.7410 -0.0169 0.8776 0.146 Uiso 1 1 calc R
H15B H 0.7579 -0.0653 0.9502 0.146 Uiso 1 1 calc R
H15C H 0.8006 0.0058 0.9743 0.146 Uiso 1 1 calc R
C11 C -0.0294(6) 0.0683(2) 0.8113(3) 0.0895(15) Uani 1 1 d .
H16A H -0.0169 0.0269 0.7925 0.134 Uiso 1 1 calc R
H16B H -0.1487 0.0787 0.7866 0.134 Uiso 1 1 calc R
H16C H 0.0206 0.0693 0.8742 0.134 Uiso 1 1 calc R
C1'' C 0.3293(5) 0.26457(18) 0.8980(2) 0.0545(10) Uani 1 1 d .
C2'' C 0.2682(5) 0.2297(2) 0.9449(2) 0.0649(11) Uani 1 1 d .
H18 H 0.1663 0.2076 0.9149 0.078 Uiso 1 1 calc R
C3'' C 0.3547(5) 0.2266(2) 1.0356(3) 0.0705(12) Uani 1 1 d .
H19 H 0.3102 0.2030 1.0660 0.085 Uiso 1 1 calc R
C4'' C 0.5083(5) 0.2587(2) 1.0814(3) 0.0639(11) Uani 1 1 d .
C5'' C 0.5715(5) 0.2930(2) 1.0356(3) 0.0667(12) Uani 1 1 d .
H21 H 0.6744 0.3145 1.0654 0.080 Uiso 1 1 calc R
C6'' C 0.4830(5) 0.29598(19) 0.9446(3) 0.0664(12) Uani 1 1 d .
H22 H 0.5278 0.3195 0.9143 0.080 Uiso 1 1 calc R
C9 C 0.7441(6) 0.2835(3) 1.2189(3) 0.1028(18) Uani 1 1 d .
H23A H 0.8272 0.2673 1.2025 0.154 Uiso 1 1 calc R
H23B H 0.7835 0.2769 1.2806 0.154 Uiso 1 1 calc R
H23C H 0.7284 0.3277 1.2062 0.154 Uiso 1 1 calc R
C1"' C 0.1571(8) 0.3808(2) 0.8133(3) 0.099(2) Uani 1 1 d .
C2"' C 0.0340(10) 0.3847(3) 0.8458(3) 0.128(3) Uani 1 1 d .
H25 H -0.0457 0.3524 0.8312 0.153 Uiso 1 1 calc R
C3"' C 0.025(2) 0.4341(5) 0.8985(6) 0.266(9) Uani 1 1 d D
H26 H -0.0452 0.4314 0.9256 0.319 Uiso 1 1 calc R
C4"' C 0.117(3) 0.4826(10) 0.9075(15) 0.48(3) Uani 1 1 d D
H27 H 0.0912 0.5201 0.9267 0.572 Uiso 1 1 calc R
C8 C 0.254(2) 0.4801(4) 0.8893(9) 0.390(18) Uani 1 1 d D
C5"' C 0.357(2) 0.5217(11) 0.8960(11) 0.46(2) Uani 1 1 d D
H29 H 0.3442 0.5585 0.9217 0.558 Uiso 1 1 calc R
C6"' C 0.4916(18) 0.5246(5) 0.8726(8) 0.378(17) Uani 1 1 d D
H30 H 0.5712 0.5571 0.8932 0.453 Uiso 1 1 calc R
C7"' C 0.5028(14) 0.4789(6) 0.8191(7) 0.296(10) Uani 1 1 d .
H31 H 0.5816 0.4818 0.7973 0.355 Uiso 1 1 calc R
C8"' C 0.3872(10) 0.4258(4) 0.7980(5) 0.152(4) Uani 1 1 d .
H32 H 0.3913 0.3928 0.7635 0.183 Uiso 1 1 calc R
C7 C 0.2752(13) 0.4262(3) 0.8297(4) 0.155(4) Uani 1 1 d .
C14 C -0.2695(5) 0.3763(2) 0.5863(3) 0.0827(14) Uani 1 1 d .
H34A H -0.3054 0.3404 0.5479 0.124 Uiso 1 1 calc R
H34B H -0.3425 0.4114 0.5575 0.124 Uiso 1 1 calc R
H34C H -0.2767 0.3665 0.6392 0.124 Uiso 1 1 calc R
N1 N -0.1271(5) 0.2739(2) 0.4491(2) 0.0935(13) Uani 1 1 d .
O1 O 0.0548(3) 0.11275(13) 0.78246(18) 0.0723(8) Uani 1 1 d .
O2 O 0.5558(4) -0.01167(15) 0.9101(2) 0.0965(11) Uani 1 1 d .
O3 O 0.5855(4) 0.25155(16) 1.17049(17) 0.0860(10) Uani 1 1 d .
S1 S -0.05220(15) 0.39578(5) 0.61303(7) 0.0764(4) Uani 1 1 d .

loop_
_atom_site_aniso_label
_atom_site_aniso_U_11
_atom_site_aniso_U_22
_atom_site_aniso_U_33
_atom_site_aniso_U_23
_atom_site_aniso_U_13
_atom_site_aniso_U_12
C4 0.050(2) 0.055(2) 0.054(2) 0.0047(19) 0.0133(19) -0.0065(19)
C3 0.046(2) 0.066(3) 0.046(2) 0.0090(19) 0.0147(18) -0.001(2)
C2 0.053(2) 0.056(2) 0.044(2) -0.0027(18) 0.0191(18) -0.0019(19)
C1 0.045(2) 0.056(2) 0.051(2) 0.0065(19) 0.0176(18) -0.0039(19)
C6 0.049(2) 0.053(2) 0.048(2) -0.0028(18) 0.0131(18) -0.0061(19)
C5 0.063(3) 0.047(2) 0.054(2) -0.0004(18) 0.004(2) -0.003(2)
C13 0.053(2) 0.092(3) 0.049(3) 0.007(2) 0.020(2) 0.005(2)
C12 0.088(3) 0.079(3) 0.056(2) -0.010(2) 0.022(2) 0.009(3)
C1' 0.050(2) 0.055(2) 0.048(2) 0.0014(17) 0.0202(19) 0.002(2)
C6' 0.057(3) 0.064(3) 0.068(3) 0.005(2) 0.025(2) 0.005(2)
C5' 0.051(3) 0.087(3) 0.073(3) 0.003(2) 0.027(2) 0.010(3)
C4' 0.068(3) 0.058(3) 0.072(3) 0.013(2) 0.030(2) 0.016(2)
C3' 0.066(3) 0.058(3) 0.079(3) 0.015(2) 0.033(2) 0.002(2)
C2' 0.051(2) 0.055(2) 0.055(2) 0.0042(19) 0.0194(19) 0.002(2)
C10 0.076(3) 0.102(4) 0.091(3) 0.005(3) 0.019(3) 0.030(3)
C11 0.060(3) 0.108(4) 0.094(3) 0.024(3) 0.029(3) -0.014(3)
C1'' 0.051(2) 0.053(2) 0.049(2) 0.0004(18) 0.0139(19) 0.008(2)
C2'' 0.054(2) 0.082(3) 0.052(2) -0.006(2) 0.019(2) -0.006(2)
C3'' 0.061(3) 0.092(3) 0.061(3) -0.002(2) 0.030(2) -0.003(2)
C4'' 0.054(3) 0.079(3) 0.050(2) -0.009(2) 0.016(2) 0.013(2)
C5'' 0.055(3) 0.069(3) 0.054(3) -0.004(2) 0.006(2) -0.001(2)
C6'' 0.058(3) 0.067(3) 0.056(3) 0.007(2) 0.010(2) -0.009(2)
C9 0.074(3) 0.151(5) 0.058(3) -0.016(3) 0.009(3) 0.006(3)
C1"' 0.119(5) 0.056(3) 0.060(3) 0.001(2) -0.013(3) 0.005(3)
C2"' 0.177(7) 0.116(5) 0.063(3) -0.011(3) 0.032(4) 0.080(5)
C3"' 0.48(2) 0.199(11) 0.115(7) 0.071(8) 0.132(10) 0.229(14)
C4"' 0.78(6) 0.160(18) 0.157(13) 0.059(11) -0.07(2) 0.15(3)
C8 0.56(3) 0.026(4) 0.159(11) 0.003(5) -0.203(15) -0.024(8)
C5"' 0.76(6) 0.30(3) 0.102(9) 0.071(14) 0.00(2) 0.29(3)
C6"' 0.44(2) 0.127(9) 0.172(12) 0.054(7) -0.192(13) -0.178(13)
C7"' 0.220(11) 0.309(15) 0.153(8) 0.141(10) -0.091(8) -0.167(11)
C8"' 0.130(6) 0.142(7) 0.099(5) 0.057(5) -0.021(4) -0.075(5)
C7 0.200(9) 0.066(4) 0.082(5) 0.034(3) -0.035(5) -0.013(6)
C14 0.067(3) 0.075(3) 0.091(3) 0.007(2) 0.024(3) 0.013(2)
N1 0.075(3) 0.143(4) 0.056(2) 0.008(2) 0.025(2) 0.028(3)
O1 0.0528(18) 0.0715(19) 0.086(2) 0.0174(15) 0.0260(15) -0.0025(15)
O2 0.076(2) 0.088(2) 0.123(3) 0.036(2) 0.044(2) 0.0264(19)
O3 0.074(2) 0.123(3) 0.0458(16) -0.0071(16) 0.0143(15) 0.0016(19)
S1 0.0665(7) 0.0607(7) 0.0741(7) 0.0164(6) 0.0082(6) -0.0027(6)

loop_
_atom_type_symbol
_atom_type_description
_atom_type_scat_dispersion_real
_atom_type_scat_dispersion_imag
_atom_type_scat_source
C C 0.0033 0.0016 'International Tables Vol C Tables 4.2.6.8 and 6.1.1.4'
H H 0.0000 0.0000 'International Tables Vol C Tables 4.2.6.8 and 6.1.1.4'
N N 0.0061 0.0033 'International Tables Vol C Tables 4.2.6.8 and 6.1.1.4'
O O 0.0106 0.0060 'International Tables Vol C Tables 4.2.6.8 and 6.1.1.4'
S S 0.1246 0.1234 'International Tables Vol C Tables 4.2.6.8 and 6.1.1.4'

loop_
_geom_angle_atom_site_label_1
_geom_angle_atom_site_label_2
_geom_angle_atom_site_label_3
_geom_angle
C5 C4 C3 119.5(3)
C5 C4 S1 121.4(3)
C3 C4 S1 119.1(3)
C2 C3 C4 121.4(3)
C2 C3 C13 118.5(4)
C4 C3 C13 120.1(3)
C3 C2 C1 118.3(3)
C3 C2 C12 120.6(3)
C1 C2 C12 121.1(3)
C6 C1 C2 120.7(3)
C6 C1 C1' 120.2(3)
C2 C1 C1' 119.0(3)
C1 C6 C5 120.1(3)
C1 C6 C1'' 119.8(3)
C5 C6 C1'' 120.0(3)
C4 C5 C6 120.0(3)
C4 C5 C1"' 119.8(3)
C6 C5 C1"' 120.1(3)
N1 C13 C3 178.2(5)
C2 C12 H8A 109.5
C2 C12 H8B 109.5
H8A C12 H8B 109.5
C2 C12 H8C 109.5
H8A C12 H8C 109.5
H8B C12 H8C 109.5
C6' C1' C2' 118.4(4)
C6' C1' C1 120.2(4)
C2' C1' C1 121.4(3)
C1' C6' C5' 121.7(4)
C1' C6' H10 119.2
C5' C6' H10 119.2
C4' C5' C6' 119.0(4)
C4' C5' H11 120.5
C6' C5' H11 120.5
O2 C4' C5' 124.9(4)
O2 C4' C3' 114.9(4)
C5' C4' C3' 120.2(4)
C2' C3' C4' 120.5(4)
C2' C3' H13 119.8
C4' C3' H13 119.8
O1 C2' C3' 123.3(4)
O1 C2' C1' 116.4(3)
C3' C2' C1' 120.3(4)
O2 C10 H15A 109.5
O2 C10 H15B 109.5
H15A C10 H15B 109.5
O2 C10 H15C 109.5
H15A C10 H15C 109.5
H15B C10 H15C 109.5
O1 C11 H16A 109.5
O1 C11 H16B 109.5
H16A C11 H16B 109.5
O1 C11 H16C 109.5
H16A C11 H16C 109.5
H16B C11 H16C 109.5
C2'' C1'' C6'' 117.7(3)
C2'' C1'' C6 120.4(3)
C6'' C1'' C6 122.0(4)
C1'' C2'' C3'' 121.5(4)
C1'' C2'' H18 119.2
C3'' C2'' H18 119.2
C2'' C3'' C4'' 120.1(4)
C2'' C3'' H19 120.0
C4'' C3'' H19 120.0
O3 C4'' C5'' 125.4(4)
O3 C4'' C3'' 115.6(4)
C5'' C4'' C3'' 119.0(4)
C4'' C5'' C6'' 120.3(4)
C4'' C5'' H21 119.8
C6'' C5'' H21 119.8
C1'' C6'' C5'' 121.4(4)
C1'' C6'' H22 119.3
C5'' C6'' H22 119.3
O3 C9 H23A 109.5
O3 C9 H23B 109.5
H23A C9 H23B 109.5
O3 C9 H23C 109.5
H23A C9 H23C 109.5
H23B C9 H23C 109.5
C7 C1"' C2"' 121.8(7)
C7 C1"' C5 120.1(8)
C2"' C1"' C5 118.1(5)
C3"' C2"' C1"' 124.7(10)
C3"' C2"' H25 117.7
C1"' C2"' H25 117.7
C4"' C3"' C2"' 117.3(18)
C4"' C3"' H26 121.3
C2"' C3"' H26 121.3
C3"' C4"' C8 121(2)
C3"' C4"' H27 119.5
C8 C4"' H27 119.5
C5"' C8 C4"' 129.6(17)
C5"' C8 C7 106(2)
C4"' C8 C7 123.0(16)
C8 C5"' C6"' 133(3)
C8 C5"' H29 113.5
C6"' C5"' H29 113.5
C7"' C6"' C5"' 119.1(15)
C7"' C6"' H30 120.5
C5"' C6"' H30 120.5
C6"' C7"' C8"' 117.4(14)
C6"' C7"' H31 121.3
C8"' C7"' H31 121.3
C7 C8"' C7"' 117.5(12)
C7 C8"' H32 121.3
C7"' C8"' H32 121.3
C8"' C7 C1"' 123.9(9)
C8"' C7 C8 126.5(11)
C1"' C7 C8 109.7(12)
S1 C14 H34A 109.5
S1 C14 H34B 109.5
H34A C14 H34B 109.5
S1 C14 H34C 109.5
H34A C14 H34C 109.5
H34B C14 H34C 109.5
C2' O1 C11 118.1(3)
C4' O2 C10 118.2(4)
C4'' O3 C9 116.7(4)
C4 S1 C14 100.94(19)

loop_
_geom_bond_atom_site_label_1
_geom_bond_atom_site_label_2
_geom_bond_distance
C4 C5 1.388(5)
C4 C3 1.405(5)
C4 S1 1.780(4)
C3 C2 1.401(5)
C3 C13 1.434(5)
C2 C1 1.403(5)
C2 C12 1.507(5)
C1 C6 1.398(5)
C1 C1' 1.499(5)
C6 C5 1.404(5)
C6 C1'' 1.493(5)
C5 C1"' 1.518(7)
C13 N1 1.145(5)
C12 H8A 0.9600
C12 H8B 0.9600
C12 H8C 0.9600
C1' C6' 1.372(5)
C1' C2' 1.394(5)
C6' C5' 1.390(6)
C6' H10 0.9300
C5' C4' 1.375(6)
C5' H11 0.9300
C4' O2 1.374(5)
C4' C3' 1.378(5)
C3' C2' 1.375(5)
C3' H13 0.9300
C2' O1 1.361(4)
C10 O2 1.410(5)
C10 H15A 0.9600
C10 H15B 0.9600
C10 H15C 0.9600
C11 O1 1.422(5)
C11 H16A 0.9600
C11 H16B 0.9600
C11 H16C 0.9600
C1'' C2'' 1.372(5)
C1'' C6'' 1.386(5)
C2'' C3'' 1.384(5)
C2'' H18 0.9300
C3'' C4'' 1.391(6)
C3'' H19 0.9300
C4'' O3 1.364(5)
C4'' C5'' 1.365(6)
C5'' C6'' 1.387(5)
C5'' H21 0.9300
C6'' H22 0.9300
C9 O3 1.425(5)
C9 H23A 0.9600
C9 H23B 0.9600
C9 H23C 0.9600
C1"' C7 1.350(10)
C1"' C2"' 1.430(9)
C2"' C3"' 1.410(10)
C2"' H25 0.9300
C3"' C4"' 1.274(17)
C3"' H26 0.9300
C4"' C8 1.38(2)
C4"' H27 0.9300
C8 C5"' 1.236(18)
C8 C7 1.604(18)
C5"' C6"' 1.414(18)
C5"' H29 0.9300
C6"' C7"' 1.37(2)
C6"' H30 0.9300
C7"' C8"' 1.448(11)
C7"' H31 0.9300
C8"' C7 1.326(12)
C8"' H32 0.9300
C14 S1 1.799(5)
C14 H34A 0.9600
C14 H34B 0.9600
C14 H34C 0.9600

loop_
_geom_torsion_atom_site_label_1
_geom_torsion_atom_site_label_2
_geom_torsion_atom_site_label_3
_geom_torsion_atom_site_label_4
_geom_torsion
C5 C4 C3 C2 0.2(6)
S1 C4 C3 C2 -178.9(3)
C5 C4 C3 C13 -178.7(4)
S1 C4 C3 C13 2.2(5)
C4 C3 C2 C1 -0.2(6)
C13 C3 C2 C1 178.7(3)
C4 C3 C2 C12 -179.2(4)
C13 C3 C2 C12 -0.3(6)
C3 C2 C1 C6 0.3(5)
C12 C2 C1 C6 179.4(4)
C3 C2 C1 C1' -177.6(3)
C12 C2 C1 C1' 1.4(6)
C2 C1 C6 C5 -0.5(6)
C1' C1 C6 C5 177.4(4)
C2 C1 C6 C1'' 177.7(4)
C1' C1 C6 C1'' -4.4(5)
C3 C4 C5 C6 -0.4(6)
S1 C4 C5 C6 178.7(3)
C3 C4 C5 C1"' -175.8(5)
S1 C4 C5 C1"' 3.2(6)
C1 C6 C5 C4 0.5(6)
C1'' C6 C5 C4 -177.6(4)
C1 C6 C5 C1"' 175.9(5)
C1'' C6 C5 C1"' -2.2(7)
C2 C3 C13 N1 -18(17)
C4 C3 C13 N1 161(17)
C6 C1 C1' C6' -77.7(5)
C2 C1 C1' C6' 100.2(4)
C6 C1 C1' C2' 102.6(4)
C2 C1 C1' C2' -79.5(5)
C2' C1' C6' C5' 0.3(6)
C1 C1' C6' C5' -179.4(3)
C1' C6' C5' C4' 0.8(6)
C6' C5' C4' O2 179.5(4)
C6' C5' C4' C3' -1.2(6)
O2 C4' C3' C2' 179.9(4)
C5' C4' C3' C2' 0.5(6)
C4' C3' C2' O1 -178.6(4)
C4' C3' C2' C1' 0.6(6)
C6' C1' C2' O1 178.3(3)
C1 C1' C2' O1 -2.0(5)
C6' C1' C2' C3' -1.0(6)
C1 C1' C2' C3' 178.6(3)
C1 C6 C1'' C2'' -67.9(5)
C5 C6 C1'' C2'' 110.2(4)
C1 C6 C1'' C6'' 111.7(4)
C5 C6 C1'' C6'' -70.1(5)
C6'' C1'' C2'' C3'' 1.0(6)
C6 C1'' C2'' C3'' -179.3(4)
C1'' C2'' C3'' C4'' -0.7(6)
C2'' C3'' C4'' O3 -178.6(4)
C2'' C3'' C4'' C5'' -0.1(6)
O3 C4'' C5'' C6'' 178.7(4)
C3'' C4'' C5'' C6'' 0.4(6)
C2'' C1'' C6'' C5'' -0.7(6)
C6 C1'' C6'' C5'' 179.6(4)
C4'' C5'' C6'' C1'' 0.0(6)
C4 C5 C1"' C7 -87.8(6)
C6 C5 C1"' C7 96.7(6)
C4 C5 C1"' C2"' 91.8(5)
C6 C5 C1"' C2"' -83.6(5)
C7 C1"' C2"' C3"' -1.5(9)
C5 C1"' C2"' C3"' 178.9(5)
C1"' C2"' C3"' C4"' 10.2(18)
C2"' C3"' C4"' C8 -18(3)
C3"' C4"' C8 C5"' -178.3(15)
C3"' C4"' C8 C7 19(3)
C4"' C8 C5"' C6"' -174(2)
C7 C8 C5"' C6"' -9(2)
C8 C5"' C6"' C7"' 13(3)
C5"' C6"' C7"' C8"' -7.1(18)
C6"' C7"' C8"' C7 2.0(12)
C7"' C8"' C7 C1"' 178.2(5)
C7"' C8"' C7 C8 0.4(12)
C2"' C1"' C7 C8"' -177.2(6)
C5 C1"' C7 C8"' 2.5(9)
C2"' C1"' C7 C8 1.0(8)
C5 C1"' C7 C8 -179.4(6)
C5"' C8 C7 C8"' 2.7(15)
C4"' C8 C7 C8"' 168.8(17)
C5"' C8 C7 C1"' -175.4(10)
C4"' C8 C7 C1"' -9(2)
C3' C2' O1 C11 11.8(6)
C1' C2' O1 C11 -167.5(4)
C5' C4' O2 C10 -7.3(7)
C3' C4' O2 C10 173.3(4)
C5'' C4'' O3 C9 0.9(6)
C3'' C4'' O3 C9 179.3(4)
C5 C4 S1 C14 -104.1(4)
C3 C4 S1 C14 75.0(4)
